data_4306681
loop_
_publ_author_name
'Alexander Villinger'
'Andrea Westenkirchner'
'Ronald Wustrack'
'Axel Schulz'

_publ_contact_author_address
;
Universit\"at Rostock
Institut f\"ur Chemie
Abteilung f\"ur Anorganische Chemie
Albert-Einstein-Strasse 3a 
18059 Rostock
Bundesrepublik Deutschland
;
_publ_contact_author_email axel.schulz@uni-rostock.de
_publ_contact_author_fax '+49 (0)381/498-6382'
_publ_contact_author_name 'Axel Schulz'
_publ_contact_author_phone '+49 (0)381/498-6400'
_publ_section_title
;
GaCl3-Assisted Cyclization Reactions in
Hypersilyl(trimethylsilyl)aminodichlorophosphine
;
_journal_name_full 'Inorganic Chemistry'
_journal_page_first 9140
_journal_page_last 9142
_journal_paper_doi 10.1021/ic801501c
_journal_volume 47
_journal_year 2008
_chemical_formula_moiety 'C15 H45 Cl7 Ga2 N2 P2 Si7, C H2 Cl2'
_chemical_formula_sum 'C16 H47 Cl9 Ga2 N2 P2 Si7'
_chemical_formula_weight 984.62
_chemical_name_systematic
;
 ?
;
_space_group_IT_number 33
_symmetry_cell_setting orthorhombic
_symmetry_Int_Tables_number 33
_symmetry_space_group_name_Hall 'P 2c -2n'
_symmetry_space_group_name_H-M 'P n a 21'
_atom_sites_solution_hydrogens geom
_atom_sites_solution_primary direct
_atom_sites_solution_secondary difmap
_audit_author_name 'Villinger, A.'
_audit_creation_method SHELXL-97
_cell_angle_alpha 90.00
_cell_angle_beta 90.00
_cell_angle_gamma 90.00
_cell_formula_units_Z 4
_cell_length_a 23.591(5)
_cell_length_b 11.032(2)
_cell_length_c 16.922(3)
_cell_measurement_reflns_used 1764
_cell_measurement_temperature 173(2)
_cell_measurement_theta_max 43.558
_cell_measurement_theta_min 4.424
_cell_volume 4404.1(15)
_computing_cell_refinement 'Bruker Apex v2.0-2'
_computing_data_collection 'Bruker Apex v2.0-2'
_computing_data_reduction 'Bruker SAINT'
_computing_molecular_graphics
;
 ORTEP-3 (Farrugia, 1997), DIAMOND v3.0a (Brandenburg, 2005)
;
_computing_publication_material SHELXL-97
_computing_structure_refinement 'SHELXL-97 (Sheldrick, 1997)'
_computing_structure_solution 'SHELXS-97 (Sheldrick, 1997)'
_diffrn_ambient_temperature 173(2)
_diffrn_measured_fraction_theta_full 0.933
_diffrn_measured_fraction_theta_max 0.933
_diffrn_measurement_device_type 'Bruker-Nonius Apex X8-CCD-diffractometer'
_diffrn_measurement_method '\w scans'
_diffrn_radiation_monochromator graphite
_diffrn_radiation_source 'sealed tube'
_diffrn_radiation_type MoK\a
_diffrn_radiation_wavelength 0.71073
_diffrn_reflns_av_R_equivalents 0.0485
_diffrn_reflns_av_sigmaI/netI 0.0921
_diffrn_reflns_limit_h_max 10
_diffrn_reflns_limit_h_min -25
_diffrn_reflns_limit_k_max 9
_diffrn_reflns_limit_k_min -11
_diffrn_reflns_limit_l_max 17
_diffrn_reflns_limit_l_min -15
_diffrn_reflns_number 8426
_diffrn_reflns_theta_full 22.73
_diffrn_reflns_theta_max 22.73
_diffrn_reflns_theta_min 2.41
_exptl_absorpt_coefficient_mu 2.048
_exptl_absorpt_correction_T_max 0.8870
_exptl_absorpt_correction_T_min 0.5514
_exptl_absorpt_correction_type multi-scan
_exptl_absorpt_process_details '(SADABS; Sheldrick, 2004)'
_exptl_crystal_colour colourless
_exptl_crystal_density_diffrn 1.485
_exptl_crystal_density_method 'not measured'
_exptl_crystal_description block
_exptl_crystal_F_000 2000
_exptl_crystal_size_max 0.33
_exptl_crystal_size_mid 0.29
_exptl_crystal_size_min 0.06
_refine_diff_density_max 0.363
_refine_diff_density_min -0.466
_refine_diff_density_rms 0.086
_refine_ls_abs_structure_details 'Flack H D (1983), Acta Cryst. A39, 876-881'
_refine_ls_abs_structure_Flack 0.002(12)
_refine_ls_extinction_method none
_refine_ls_goodness_of_fit_ref 0.937
_refine_ls_hydrogen_treatment constr
_refine_ls_matrix_type full
_refine_ls_number_parameters 343
_refine_ls_number_reflns 4393
_refine_ls_number_restraints 1
_refine_ls_restrained_S_all 0.937
_refine_ls_R_factor_all 0.0652
_refine_ls_R_factor_gt 0.0412
_refine_ls_shift/su_max 0.000
_refine_ls_shift/su_mean 0.000
_refine_ls_structure_factor_coef Fsqd
_refine_ls_weighting_details 'calc w=1/[\s^2^(Fo^2^)+(0.0000P)^2^+0.0000P] where P=(Fo^2^+2Fc^2^)/3'
_refine_ls_weighting_scheme calc
_refine_ls_wR_factor_gt 0.0653
_refine_ls_wR_factor_ref 0.0727
_reflns_number_gt 3447
_reflns_number_total 4393
_reflns_threshold_expression >2sigma(I)
_cod_data_source_file ic801501c_si_002_1.cif
_cod_data_source_block nsip2_ga2cl5
_cod_database_code 4306681

loop_
_symmetry_equiv_pos_as_xyz
'x, y, z'
'-x, -y, z+1/2'
'x+1/2, -y+1/2, z'
'-x+1/2, y+1/2, z+1/2'

loop_
_atom_site_label
_atom_site_type_symbol
_atom_site_fract_x
_atom_site_fract_y
_atom_site_fract_z
_atom_site_U_iso_or_equiv
_atom_site_adp_type
_atom_site_occupancy
_atom_site_symmetry_multiplicity
_atom_site_calc_flag
_atom_site_refinement_flags
_atom_site_disorder_assembly
_atom_site_disorder_group
P1 P 0.76630(12) -0.02210(17) 0.88941(11) 0.0240(6) Uani 1 1 d . . .
P2 P 0.83041(12) 0.10032(17) 0.83637(11) 0.0220(6) Uani 1 1 d . . .
N1 N 0.7317(3) 0.1048(5) 0.9304(3) 0.0234(18) Uani 1 1 d . . .
N2 N 0.8959(3) 0.0621(4) 0.8658(3) 0.0220(19) Uani 1 1 d . . .
Si1 Si 0.77356(12) 0.23031(18) 0.91308(13) 0.0258(7) Uani 1 1 d . . .
Si2 Si 0.73636(13) 0.41662(18) 0.86426(11) 0.0293(7) Uani 1 1 d . . .
Si3 Si 0.67409(13) 0.0824(2) 0.99622(13) 0.0340(7) Uani 1 1 d . . .
Si4 Si 0.95032(13) 0.17306(18) 0.87933(13) 0.0296(7) Uani 1 1 d . . .
Si5 Si 0.91090(12) -0.09486(18) 0.88535(12) 0.0235(6) Uani 1 1 d . . .
Si6 Si 0.99995(14) -0.1762(2) 0.84605(14) 0.0351(7) Uani 1 1 d . . .
Si7 Si 0.88537(13) -0.15883(19) 1.01522(12) 0.0300(7) Uani 1 1 d . . .
Ga1 Ga 0.82589(5) 0.10620(8) 0.69655(4) 0.0284(3) Uani 1 1 d . . .
Ga2 Ga 0.71062(5) -0.06460(7) 0.77649(5) 0.0314(3) Uani 1 1 d . . .
Cl1 Cl 0.81924(12) 0.27605(17) 1.01367(11) 0.0366(6) Uani 1 1 d . . .
Cl2 Cl 0.85834(11) -0.18708(16) 0.80348(10) 0.0314(6) Uani 1 1 d . . .
Cl3 Cl 0.90441(14) 0.0608(2) 0.64078(13) 0.0623(9) Uani 1 1 d . . .
Cl4 Cl 0.78811(15) 0.27035(18) 0.65379(13) 0.0585(10) Uani 1 1 d . . .
Cl5 Cl 0.76420(13) -0.04375(18) 0.66051(11) 0.0414(8) Uani 1 1 d . . .
Cl6 Cl 0.68012(12) -0.24811(16) 0.76324(14) 0.0527(8) Uani 1 1 d . . .
Cl7 Cl 0.64244(14) 0.0652(2) 0.75847(15) 0.0644(9) Uani 1 1 d . . .
C1 C 0.9767(5) 0.1494(7) 0.9809(4) 0.048(3) Uani 1 1 d . . .
H1A H 0.9453 0.1579 1.0184 0.072 Uiso 1 1 calc R . .
H1B H 1.0059 0.2099 0.9929 0.072 Uiso 1 1 calc R . .
H1C H 0.9930 0.0680 0.9854 0.072 Uiso 1 1 calc R . .
C2 C 1.0074(5) 0.1581(7) 0.8042(5) 0.044(3) Uani 1 1 d . . .
H2A H 0.9915 0.1723 0.7515 0.066 Uiso 1 1 calc R . .
H2B H 1.0235 0.0764 0.8067 0.066 Uiso 1 1 calc R . .
H2C H 1.0371 0.2179 0.8149 0.066 Uiso 1 1 calc R . .
C3 C 0.9208(5) 0.3272(6) 0.8625(5) 0.045(3) Uani 1 1 d . . .
H3A H 0.9083 0.3345 0.8075 0.067 Uiso 1 1 calc R . .
H3B H 0.9501 0.3880 0.8733 0.067 Uiso 1 1 calc R . .
H3C H 0.8885 0.3404 0.8980 0.067 Uiso 1 1 calc R . .
C4 C 0.6765(4) 0.3868(6) 0.7957(4) 0.035(3) Uani 1 1 d . . .
H4A H 0.6466 0.3428 0.8238 0.053 Uiso 1 1 calc R . .
H4B H 0.6900 0.3379 0.7511 0.053 Uiso 1 1 calc R . .
H4C H 0.6615 0.4639 0.7761 0.053 Uiso 1 1 calc R . .
C5 C 0.7960(4) 0.5015(6) 0.8168(4) 0.035(3) Uani 1 1 d . . .
H5A H 0.8261 0.5152 0.8557 0.052 Uiso 1 1 calc R . .
H5B H 0.7821 0.5797 0.7973 0.052 Uiso 1 1 calc R . .
H5C H 0.8110 0.4541 0.7725 0.052 Uiso 1 1 calc R . .
C6 C 0.7115(5) 0.5027(7) 0.9530(4) 0.047(3) Uani 1 1 d . . .
H6A H 0.7437 0.5185 0.9881 0.071 Uiso 1 1 calc R . .
H6B H 0.6829 0.4548 0.9812 0.071 Uiso 1 1 calc R . .
H6C H 0.6948 0.5798 0.9362 0.071 Uiso 1 1 calc R . .
C7 C 0.8464(5) -0.0402(7) 1.0719(4) 0.048(3) Uani 1 1 d . . .
H7A H 0.8695 0.0334 1.0749 0.073 Uiso 1 1 calc R . .
H7B H 0.8387 -0.0698 1.1255 0.073 Uiso 1 1 calc R . .
H7C H 0.8105 -0.0219 1.0453 0.073 Uiso 1 1 calc R . .
C8 C 0.8422(5) -0.3002(7) 1.0079(5) 0.052(3) Uani 1 1 d . . .
H8A H 0.8632 -0.3613 0.9777 0.077 Uiso 1 1 calc R . .
H8B H 0.8064 -0.2824 0.9810 0.077 Uiso 1 1 calc R . .
H8C H 0.8344 -0.3313 1.0610 0.077 Uiso 1 1 calc R . .
C9 C 0.9517(5) -0.1887(7) 1.0721(4) 0.047(3) Uani 1 1 d . . .
H9A H 0.9740 -0.2511 1.0450 0.071 Uiso 1 1 calc R . .
H9B H 0.9420 -0.2167 1.1253 0.071 Uiso 1 1 calc R . .
H9C H 0.9740 -0.1139 1.0757 0.071 Uiso 1 1 calc R . .
C10 C 1.0118(5) -0.1594(7) 0.7378(5) 0.055(3) Uani 1 1 d . . .
H10A H 0.9781 -0.1870 0.7092 0.082 Uiso 1 1 calc R . .
H10B H 1.0445 -0.2084 0.7219 0.082 Uiso 1 1 calc R . .
H10C H 1.0190 -0.0741 0.7254 0.082 Uiso 1 1 calc R . .
C11 C 0.9887(5) -0.3415(6) 0.8674(5) 0.049(3) Uani 1 1 d . . .
H11A H 0.9556 -0.3706 0.8380 0.074 Uiso 1 1 calc R . .
H11B H 0.9823 -0.3528 0.9241 0.074 Uiso 1 1 calc R . .
H11C H 1.0223 -0.3874 0.8511 0.074 Uiso 1 1 calc R . .
C12 C 1.0620(5) -0.1252(7) 0.9046(5) 0.047(3) Uani 1 1 d . . .
H12A H 1.0538 -0.1344 0.9610 0.071 Uiso 1 1 calc R . .
H12B H 1.0698 -0.0398 0.8929 0.071 Uiso 1 1 calc R . .
H12C H 1.0951 -0.1744 0.8907 0.071 Uiso 1 1 calc R . .
C13 C 0.6974(5) 0.1045(7) 1.0995(5) 0.051(3) Uani 1 1 d . . .
H13A H 0.7265 0.0443 1.1127 0.076 Uiso 1 1 calc R . .
H13B H 0.6650 0.0950 1.1351 0.076 Uiso 1 1 calc R . .
H13C H 0.7133 0.1862 1.1056 0.076 Uiso 1 1 calc R . .
C14 C 0.6188(6) 0.1925(9) 0.9731(7) 0.086(5) Uani 1 1 d . . .
H14A H 0.6063 0.1814 0.9183 0.129 Uiso 1 1 calc R . .
H14B H 0.6338 0.2747 0.9798 0.129 Uiso 1 1 calc R . .
H14C H 0.5865 0.1806 1.0088 0.129 Uiso 1 1 calc R . .
C15 C 0.6477(5) -0.0744(7) 0.9779(5) 0.052(3) Uani 1 1 d . . .
H15A H 0.6776 -0.1329 0.9906 0.078 Uiso 1 1 calc R . .
H15B H 0.6370 -0.0828 0.9223 0.078 Uiso 1 1 calc R . .
H15C H 0.6145 -0.0900 1.0114 0.078 Uiso 1 1 calc R . .
C16 C 0.9854(8) 0.4999(10) 0.1617(6) 0.093(6) Uani 1 1 d . . .
H16A H 0.9653 0.5748 0.1777 0.111 Uiso 1 1 calc R . .
H16B H 0.9763 0.4363 0.2010 0.111 Uiso 1 1 calc R . .
Cl8 Cl 0.9600(2) 0.4539(3) 0.0687(2) 0.1197(18) Uani 1 1 d . . .
Cl9 Cl 1.0528(3) 0.5250(5) 0.1636(2) 0.170(2) Uani 1 1 d . . .

loop_
_atom_site_aniso_label
_atom_site_aniso_U_11
_atom_site_aniso_U_22
_atom_site_aniso_U_33
_atom_site_aniso_U_23
_atom_site_aniso_U_13
_atom_site_aniso_U_12
P1 0.019(2) 0.0298(12) 0.0227(12) 0.0038(10) 0.0011(12) -0.0035(11)
P2 0.0196(19) 0.0270(11) 0.0195(11) 0.0042(10) -0.0008(11) -0.0014(12)
N1 0.018(6) 0.030(3) 0.021(3) 0.005(3) 0.004(3) -0.001(3)
N2 0.026(6) 0.021(3) 0.019(3) 0.006(3) -0.003(4) -0.001(3)
Si1 0.028(2) 0.0285(12) 0.0205(12) 0.0031(10) 0.0002(12) 0.0013(13)
Si2 0.033(2) 0.0322(12) 0.0223(13) 0.0022(10) -0.0058(13) 0.0047(13)
Si3 0.024(2) 0.0454(15) 0.0328(14) 0.0119(12) 0.0072(14) 0.0018(14)
Si4 0.026(2) 0.0312(13) 0.0316(13) 0.0006(11) -0.0022(13) -0.0072(13)
Si5 0.0214(19) 0.0269(11) 0.0222(12) 0.0012(10) -0.0021(12) -0.0010(12)
Si6 0.030(2) 0.0382(14) 0.0372(14) -0.0013(12) 0.0023(14) 0.0049(14)
Si7 0.033(2) 0.0337(13) 0.0232(12) 0.0076(11) -0.0034(13) -0.0003(13)
Ga1 0.0307(8) 0.0368(5) 0.0177(5) 0.0049(5) -0.0001(5) -0.0081(5)
Ga2 0.0265(7) 0.0373(5) 0.0304(5) 0.0045(5) -0.0067(6) -0.0094(5)
Cl1 0.039(2) 0.0462(12) 0.0243(10) -0.0019(10) -0.0067(12) 0.0001(12)
Cl2 0.0339(19) 0.0324(11) 0.0279(11) -0.0048(9) -0.0066(11) -0.0048(11)
Cl3 0.041(2) 0.111(2) 0.0347(13) -0.0066(14) 0.0130(14) -0.0062(17)
Cl4 0.096(3) 0.0424(13) 0.0373(13) 0.0136(11) -0.0113(15) 0.0074(15)
Cl5 0.050(2) 0.0519(13) 0.0220(11) -0.0013(11) -0.0057(12) -0.0230(14)
Cl6 0.058(2) 0.0449(11) 0.0554(14) 0.0013(13) -0.0021(16) -0.0243(13)
Cl7 0.051(3) 0.0739(15) 0.0684(18) -0.0040(15) -0.0249(17) 0.0151(14)
C1 0.060(10) 0.047(5) 0.037(5) 0.001(4) -0.004(6) -0.023(5)
C2 0.041(9) 0.041(5) 0.051(6) 0.010(4) 0.005(6) -0.009(5)
C3 0.040(9) 0.030(5) 0.063(6) 0.001(4) 0.022(6) -0.008(5)
C4 0.041(8) 0.038(4) 0.027(5) 0.010(4) -0.007(5) 0.011(5)
C5 0.046(9) 0.025(4) 0.034(5) 0.001(4) -0.006(5) -0.001(5)
C6 0.046(10) 0.056(6) 0.039(5) 0.000(5) 0.005(6) 0.009(6)
C7 0.064(11) 0.055(6) 0.026(5) 0.004(4) 0.006(5) 0.011(6)
C8 0.067(11) 0.046(5) 0.042(5) 0.010(5) -0.006(6) -0.014(5)
C9 0.050(10) 0.052(6) 0.039(6) 0.009(4) -0.004(6) 0.014(6)
C10 0.054(11) 0.051(5) 0.058(6) -0.002(5) 0.021(6) 0.022(6)
C11 0.049(10) 0.042(5) 0.058(6) -0.008(5) 0.003(6) 0.007(5)
C12 0.036(10) 0.055(6) 0.051(6) -0.009(5) 0.012(6) 0.004(5)
C13 0.068(11) 0.046(5) 0.037(5) -0.005(4) 0.021(6) -0.013(6)
C14 0.050(12) 0.105(8) 0.104(9) 0.064(7) 0.035(8) 0.041(8)
C15 0.049(10) 0.062(6) 0.044(6) 0.003(5) 0.013(6) -0.025(6)
C16 0.120(19) 0.088(8) 0.070(8) 0.024(7) 0.049(9) 0.018(9)
Cl8 0.145(6) 0.085(2) 0.129(3) -0.029(2) -0.051(3) 0.012(2)
Cl9 0.083(6) 0.348(7) 0.078(2) -0.054(3) 0.013(3) -0.016(5)

loop_
_atom_type_symbol
_atom_type_description
_atom_type_scat_dispersion_real
_atom_type_scat_dispersion_imag
_atom_type_scat_source
C C 0.0033 0.0016 'International Tables Vol C Tables 4.2.6.8 and 6.1.1.4'
H H 0.0000 0.0000 'International Tables Vol C Tables 4.2.6.8 and 6.1.1.4'
N N 0.0061 0.0033 'International Tables Vol C Tables 4.2.6.8 and 6.1.1.4'
P P 0.1023 0.0942 'International Tables Vol C Tables 4.2.6.8 and 6.1.1.4'
Cl Cl 0.1484 0.1585 'International Tables Vol C Tables 4.2.6.8 and 6.1.1.4'
Ga Ga 0.2307 1.6083 'International Tables Vol C Tables 4.2.6.8 and 6.1.1.4'
Si Si 0.0817 0.0704 'International Tables Vol C Tables 4.2.6.8 and 6.1.1.4'

loop_
_geom_angle_atom_site_label_1
_geom_angle_atom_site_label_2
_geom_angle_atom_site_label_3
_geom_angle
_geom_angle_site_symmetry_1
_geom_angle_site_symmetry_3
_geom_angle_publ_flag
N1 P1 P2 89.5(2) . . ?
N1 P1 Ga2 102.6(2) . . ?
P2 P1 Ga2 99.93(9) . . ?
N2 P2 P1 110.8(2) . . ?
N2 P2 Si1 120.9(2) . . ?
P1 P2 Si1 76.07(11) . . ?
N2 P2 Ga1 110.2(2) . . ?
P1 P2 Ga1 112.96(12) . . ?
Si1 P2 Ga1 120.56(12) . . ?
Si1 N1 P1 107.7(4) . . ?
Si1 N1 Si3 131.1(3) . . ?
P1 N1 Si3 119.4(3) . . ?
P2 N2 Si4 121.8(3) . . ?
P2 N2 Si5 118.6(4) . . ?
Si4 N2 Si5 119.6(4) . . ?
N1 Si1 Cl1 110.7(2) . . ?
N1 Si1 P2 86.1(2) . . ?
Cl1 Si1 P2 107.72(15) . . ?
N1 Si1 Si2 122.7(3) . . ?
Cl1 Si1 Si2 105.41(11) . . ?
P2 Si1 Si2 122.97(12) . . ?
C4 Si2 C5 113.1(4) . . ?
C4 Si2 C6 110.7(5) . . ?
C5 Si2 C6 109.1(4) . . ?
C4 Si2 Si1 110.1(2) . . ?
C5 Si2 Si1 107.7(3) . . ?
C6 Si2 Si1 105.9(3) . . ?
N1 Si3 C14 108.6(4) . . ?
N1 Si3 C13 110.3(4) . . ?
C14 Si3 C13 109.1(5) . . ?
N1 Si3 C15 106.4(4) . . ?
C14 Si3 C15 110.1(6) . . ?
C13 Si3 C15 112.3(4) . . ?
N2 Si4 C1 105.3(3) . . ?
N2 Si4 C2 111.8(3) . . ?
C1 Si4 C2 112.3(5) . . ?
N2 Si4 C3 109.7(4) . . ?
C1 Si4 C3 113.4(4) . . ?
C2 Si4 C3 104.3(4) . . ?
N2 Si5 Cl2 103.1(2) . . ?
N2 Si5 Si6 119.1(3) . . ?
Cl2 Si5 Si6 98.79(12) . . ?
N2 Si5 Si7 113.9(2) . . ?
Cl2 Si5 Si7 108.21(13) . . ?
Si6 Si5 Si7 111.64(13) . . ?
C12 Si6 C10 112.1(5) . . ?
C12 Si6 C11 107.7(4) . . ?
C10 Si6 C11 107.9(4) . . ?
C12 Si6 Si5 115.6(3) . . ?
C10 Si6 Si5 111.7(4) . . ?
C11 Si6 Si5 100.8(4) . . ?
C7 Si7 C9 105.8(4) . . ?
C7 Si7 C8 110.6(5) . . ?
C9 Si7 C8 110.1(4) . . ?
C7 Si7 Si5 113.0(2) . . ?
C9 Si7 Si5 108.4(3) . . ?
C8 Si7 Si5 108.9(3) . . ?
Cl3 Ga1 Cl4 114.15(11) . . ?
Cl3 Ga1 Cl5 105.31(11) . . ?
Cl4 Ga1 Cl5 104.86(12) . . ?
Cl3 Ga1 P2 113.28(12) . . ?
Cl4 Ga1 P2 112.26(9) . . ?
Cl5 Ga1 P2 105.98(9) . . ?
Cl6 Ga2 Cl7 110.86(11) . . ?
Cl6 Ga2 Cl5 100.63(9) . . ?
Cl7 Ga2 Cl5 102.51(11) . . ?
Cl6 Ga2 P1 117.04(9) . . ?
Cl7 Ga2 P1 113.17(9) . . ?
Cl5 Ga2 P1 110.93(9) . . ?
Ga1 Cl5 Ga2 101.00(8) . . ?
Si4 C1 H1A 109.5 . . ?
Si4 C1 H1B 109.5 . . ?
H1A C1 H1B 109.5 . . ?
Si4 C1 H1C 109.5 . . ?
H1A C1 H1C 109.5 . . ?
H1B C1 H1C 109.5 . . ?
Si4 C2 H2A 109.5 . . ?
Si4 C2 H2B 109.5 . . ?
H2A C2 H2B 109.5 . . ?
Si4 C2 H2C 109.5 . . ?
H2A C2 H2C 109.5 . . ?
H2B C2 H2C 109.5 . . ?
Si4 C3 H3A 109.5 . . ?
Si4 C3 H3B 109.5 . . ?
H3A C3 H3B 109.5 . . ?
Si4 C3 H3C 109.5 . . ?
H3A C3 H3C 109.5 . . ?
H3B C3 H3C 109.5 . . ?
Si2 C4 H4A 109.5 . . ?
Si2 C4 H4B 109.5 . . ?
H4A C4 H4B 109.5 . . ?
Si2 C4 H4C 109.5 . . ?
H4A C4 H4C 109.5 . . ?
H4B C4 H4C 109.5 . . ?
Si2 C5 H5A 109.5 . . ?
Si2 C5 H5B 109.5 . . ?
H5A C5 H5B 109.5 . . ?
Si2 C5 H5C 109.5 . . ?
H5A C5 H5C 109.5 . . ?
H5B C5 H5C 109.5 . . ?
Si2 C6 H6A 109.5 . . ?
Si2 C6 H6B 109.5 . . ?
H6A C6 H6B 109.5 . . ?
Si2 C6 H6C 109.5 . . ?
H6A C6 H6C 109.5 . . ?
H6B C6 H6C 109.5 . . ?
Si7 C7 H7A 109.5 . . ?
Si7 C7 H7B 109.5 . . ?
H7A C7 H7B 109.5 . . ?
Si7 C7 H7C 109.5 . . ?
H7A C7 H7C 109.5 . . ?
H7B C7 H7C 109.5 . . ?
Si7 C8 H8A 109.5 . . ?
Si7 C8 H8B 109.5 . . ?
H8A C8 H8B 109.5 . . ?
Si7 C8 H8C 109.5 . . ?
H8A C8 H8C 109.5 . . ?
H8B C8 H8C 109.5 . . ?
Si7 C9 H9A 109.5 . . ?
Si7 C9 H9B 109.5 . . ?
H9A C9 H9B 109.5 . . ?
Si7 C9 H9C 109.5 . . ?
H9A C9 H9C 109.5 . . ?
H9B C9 H9C 109.5 . . ?
Si6 C10 H10A 109.5 . . ?
Si6 C10 H10B 109.5 . . ?
H10A C10 H10B 109.5 . . ?
Si6 C10 H10C 109.5 . . ?
H10A C10 H10C 109.5 . . ?
H10B C10 H10C 109.5 . . ?
Si6 C11 H11A 109.5 . . ?
Si6 C11 H11B 109.5 . . ?
H11A C11 H11B 109.5 . . ?
Si6 C11 H11C 109.5 . . ?
H11A C11 H11C 109.5 . . ?
H11B C11 H11C 109.5 . . ?
Si6 C12 H12A 109.5 . . ?
Si6 C12 H12B 109.5 . . ?
H12A C12 H12B 109.5 . . ?
Si6 C12 H12C 109.5 . . ?
H12A C12 H12C 109.5 . . ?
H12B C12 H12C 109.5 . . ?
Si3 C13 H13A 109.5 . . ?
Si3 C13 H13B 109.5 . . ?
H13A C13 H13B 109.5 . . ?
Si3 C13 H13C 109.5 . . ?
H13A C13 H13C 109.5 . . ?
H13B C13 H13C 109.5 . . ?
Si3 C14 H14A 109.5 . . ?
Si3 C14 H14B 109.5 . . ?
H14A C14 H14B 109.5 . . ?
Si3 C14 H14C 109.5 . . ?
H14A C14 H14C 109.5 . . ?
H14B C14 H14C 109.5 . . ?
Si3 C15 H15A 109.5 . . ?
Si3 C15 H15B 109.5 . . ?
H15A C15 H15B 109.5 . . ?
Si3 C15 H15C 109.5 . . ?
H15A C15 H15C 109.5 . . ?
H15B C15 H15C 109.5 . . ?
Cl9 C16 Cl8 113.7(7) . . ?
Cl9 C16 H16A 108.8 . . ?
Cl8 C16 H16A 108.8 . . ?
Cl9 C16 H16B 108.8 . . ?
Cl8 C16 H16B 108.8 . . ?
H16A C16 H16B 107.7 . . ?

loop_
_geom_bond_atom_site_label_1
_geom_bond_atom_site_label_2
_geom_bond_distance
_geom_bond_site_symmetry_2
_geom_bond_publ_flag
P1 N1 1.763(6) . ?
P1 P2 2.217(3) . ?
P1 Ga2 2.366(2) . ?
P2 N2 1.677(8) . ?
P2 Si1 2.354(3) . ?
P2 Ga1 2.369(2) . ?
N1 Si1 1.726(7) . ?
N1 Si3 1.774(7) . ?
N2 Si4 1.789(7) . ?
N2 Si5 1.798(6) . ?
Si1 Cl1 2.077(3) . ?
Si1 Si2 2.383(3) . ?
Si2 C4 1.856(9) . ?
Si2 C5 1.871(9) . ?
Si2 C6 1.871(8) . ?
Si3 C14 1.826(11) . ?
Si3 C13 1.850(9) . ?
Si3 C15 1.864(8) . ?
Si4 C1 1.847(8) . ?
Si4 C2 1.858(9) . ?
Si4 C3 1.859(8) . ?
Si5 Cl2 2.119(3) . ?
Si5 Si6 2.379(4) . ?
Si5 Si7 2.385(3) . ?
Si6 C12 1.854(11) . ?
Si6 C10 1.862(8) . ?
Si6 C11 1.878(7) . ?
Si7 C7 1.865(8) . ?
Si7 C9 1.867(10) . ?
Si7 C8 1.867(9) . ?
Ga1 Cl3 2.139(3) . ?
Ga1 Cl4 2.144(3) . ?
Ga1 Cl5 2.286(3) . ?
Ga2 Cl6 2.160(2) . ?
Ga2 Cl7 2.175(3) . ?
Ga2 Cl5 2.346(3) . ?
C1 H1A 0.9800 . ?
C1 H1B 0.9800 . ?
C1 H1C 0.9800 . ?
C2 H2A 0.9800 . ?
C2 H2B 0.9800 . ?
C2 H2C 0.9800 . ?
C3 H3A 0.9800 . ?
C3 H3B 0.9800 . ?
C3 H3C 0.9800 . ?
C4 H4A 0.9800 . ?
C4 H4B 0.9800 . ?
C4 H4C 0.9800 . ?
C5 H5A 0.9800 . ?
C5 H5B 0.9800 . ?
C5 H5C 0.9800 . ?
C6 H6A 0.9800 . ?
C6 H6B 0.9800 . ?
C6 H6C 0.9800 . ?
C7 H7A 0.9800 . ?
C7 H7B 0.9800 . ?
C7 H7C 0.9800 . ?
C8 H8A 0.9800 . ?
C8 H8B 0.9800 . ?
C8 H8C 0.9800 . ?
C9 H9A 0.9800 . ?
C9 H9B 0.9800 . ?
C9 H9C 0.9800 . ?
C10 H10A 0.9800 . ?
C10 H10B 0.9800 . ?
C10 H10C 0.9800 . ?
C11 H11A 0.9800 . ?
C11 H11B 0.9800 . ?
C11 H11C 0.9800 . ?
C12 H12A 0.9800 . ?
C12 H12B 0.9800 . ?
C12 H12C 0.9800 . ?
C13 H13A 0.9800 . ?
C13 H13B 0.9800 . ?
C13 H13C 0.9800 . ?
C14 H14A 0.9800 . ?
C14 H14B 0.9800 . ?
C14 H14C 0.9800 . ?
C15 H15A 0.9800 . ?
C15 H15B 0.9800 . ?
C15 H15C 0.9800 . ?
C16 Cl9 1.614(18) . ?
C16 Cl8 1.760(13) . ?
C16 H16A 0.9900 . ?
C16 H16B 0.9900 . ?

loop_
_geom_torsion_atom_site_label_1
_geom_torsion_atom_site_label_2
_geom_torsion_atom_site_label_3
_geom_torsion_atom_site_label_4
_geom_torsion
_geom_torsion_site_symmetry_1
_geom_torsion_site_symmetry_2
_geom_torsion_site_symmetry_3
_geom_torsion_site_symmetry_4
_geom_torsion_publ_flag
N1 P1 P2 N2 123.2(3) . . . . ?
Ga2 P1 P2 N2 -134.1(2) . . . . ?
N1 P1 P2 Si1 5.1(2) . . . . ?
Ga2 P1 P2 Si1 107.74(11) . . . . ?
N1 P1 P2 Ga1 -112.6(2) . . . . ?
Ga2 P1 P2 Ga1 -9.89(14) . . . . ?
P2 P1 N1 Si1 -7.0(3) . . . . ?
Ga2 P1 N1 Si1 -107.1(3) . . . . ?
P2 P1 N1 Si3 -173.5(4) . . . . ?
Ga2 P1 N1 Si3 86.5(4) . . . . ?
P1 P2 N2 Si4 -147.2(3) . . . . ?
Si1 P2 N2 Si4 -61.3(5) . . . . ?
Ga1 P2 N2 Si4 87.1(4) . . . . ?
P1 P2 N2 Si5 32.0(4) . . . . ?
Si1 P2 N2 Si5 117.8(3) . . . . ?
Ga1 P2 N2 Si5 -93.7(3) . . . . ?
P1 N1 Si1 Cl1 -100.8(3) . . . . ?
Si3 N1 Si1 Cl1 63.5(6) . . . . ?
P1 N1 Si1 P2 6.6(3) . . . . ?
Si3 N1 Si1 P2 170.9(5) . . . . ?
P1 N1 Si1 Si2 133.8(3) . . . . ?
Si3 N1 Si1 Si2 -61.9(6) . . . . ?
N2 P2 Si1 N1 -111.3(3) . . . . ?
P1 P2 Si1 N1 -5.2(2) . . . . ?
Ga1 P2 Si1 N1 103.5(3) . . . . ?
N2 P2 Si1 Cl1 -0.9(3) . . . . ?
P1 P2 Si1 Cl1 105.27(13) . . . . ?
Ga1 P2 Si1 Cl1 -146.05(13) . . . . ?
N2 P2 Si1 Si2 121.8(3) . . . . ?
P1 P2 Si1 Si2 -132.07(17) . . . . ?
Ga1 P2 Si1 Si2 -23.4(2) . . . . ?
N1 Si1 Si2 C4 -33.8(4) . . . . ?
Cl1 Si1 Si2 C4 -161.5(3) . . . . ?
P2 Si1 Si2 C4 74.8(4) . . . . ?
N1 Si1 Si2 C5 -157.5(3) . . . . ?
Cl1 Si1 Si2 C5 74.8(3) . . . . ?
P2 Si1 Si2 C5 -48.9(3) . . . . ?
N1 Si1 Si2 C6 85.9(5) . . . . ?
Cl1 Si1 Si2 C6 -41.8(4) . . . . ?
P2 Si1 Si2 C6 -165.5(4) . . . . ?
Si1 N1 Si3 C14 58.7(7) . . . . ?
P1 N1 Si3 C14 -138.5(5) . . . . ?
Si1 N1 Si3 C13 -60.9(6) . . . . ?
P1 N1 Si3 C13 101.9(5) . . . . ?
Si1 N1 Si3 C15 177.1(5) . . . . ?
P1 N1 Si3 C15 -20.1(6) . . . . ?
P2 N2 Si4 C1 126.1(5) . . . . ?
Si5 N2 Si4 C1 -53.0(5) . . . . ?
P2 N2 Si4 C2 -111.6(5) . . . . ?
Si5 N2 Si4 C2 69.3(5) . . . . ?
P2 N2 Si4 C3 3.7(5) . . . . ?
Si5 N2 Si4 C3 -175.5(4) . . . . ?
P2 N2 Si5 Cl2 32.6(4) . . . . ?
Si4 N2 Si5 Cl2 -148.2(3) . . . . ?
P2 N2 Si5 Si6 140.6(3) . . . . ?
Si4 N2 Si5 Si6 -40.2(4) . . . . ?
P2 N2 Si5 Si7 -84.4(4) . . . . ?
Si4 N2 Si5 Si7 94.8(4) . . . . ?
N2 Si5 Si6 C12 71.5(4) . . . . ?
Cl2 Si5 Si6 C12 -178.0(3) . . . . ?
Si7 Si5 Si6 C12 -64.4(3) . . . . ?
N2 Si5 Si6 C10 -58.3(4) . . . . ?
Cl2 Si5 Si6 C10 52.1(4) . . . . ?
Si7 Si5 Si6 C10 165.8(3) . . . . ?
N2 Si5 Si6 C11 -172.7(4) . . . . ?
Cl2 Si5 Si6 C11 -62.2(3) . . . . ?
Si7 Si5 Si6 C11 51.4(3) . . . . ?
N2 Si5 Si7 C7 6.5(5) . . . . ?
Cl2 Si5 Si7 C7 -107.5(4) . . . . ?
Si6 Si5 Si7 C7 144.8(4) . . . . ?
N2 Si5 Si7 C9 -110.4(4) . . . . ?
Cl2 Si5 Si7 C9 135.6(3) . . . . ?
Si6 Si5 Si7 C9 27.9(3) . . . . ?
N2 Si5 Si7 C8 129.8(5) . . . . ?
Cl2 Si5 Si7 C8 15.8(4) . . . . ?
Si6 Si5 Si7 C8 -91.8(4) . . . . ?
N2 P2 Ga1 Cl3 0.5(3) . . . . ?
P1 P2 Ga1 Cl3 -123.96(14) . . . . ?
Si1 P2 Ga1 Cl3 149.11(14) . . . . ?
N2 P2 Ga1 Cl4 -130.6(2) . . . . ?
P1 P2 Ga1 Cl4 104.94(14) . . . . ?
Si1 P2 Ga1 Cl4 18.01(19) . . . . ?
N2 P2 Ga1 Cl5 115.5(2) . . . . ?
P1 P2 Ga1 Cl5 -8.98(17) . . . . ?
Si1 P2 Ga1 Cl5 -95.92(14) . . . . ?
N1 P1 Ga2 Cl6 -127.7(2) . . . . ?
P2 P1 Ga2 Cl6 140.56(12) . . . . ?
N1 P1 Ga2 Cl7 3.1(2) . . . . ?
P2 P1 Ga2 Cl7 -88.66(14) . . . . ?
N1 P1 Ga2 Cl5 117.7(2) . . . . ?
P2 P1 Ga2 Cl5 25.92(12) . . . . ?
Cl3 Ga1 Cl5 Ga2 143.66(11) . . . . ?
Cl4 Ga1 Cl5 Ga2 -95.58(11) . . . . ?
P2 Ga1 Cl5 Ga2 23.35(13) . . . . ?
Cl6 Ga2 Cl5 Ga1 -156.19(11) . . . . ?
Cl7 Ga2 Cl5 Ga1 89.43(12) . . . . ?
P1 Ga2 Cl5 Ga1 -31.65(11) . . . . ?
